data_1551195
loop_
_publ_author_name
'Alharis, Raed A.'
'McMullin, Claire L.'
'Davies, David L.'
'Singh, Kuldip'
'Macgregor, Stuart Alan'

_publ_section_title
;
 Understanding Electronic Effects on Carboxylate-Assisted C--H Activation
 at Ruthenium: The Importance of Kinetic and Thermodynamic Control.
;
_journal_name_full 'Faraday Discussions'
_journal_paper_doi 10.1039/C9FD00063A
_journal_year 2019
_chemical_formula_moiety 'C20 H23 Cl N2 O Ru'
_chemical_formula_sum 'C20 H23 Cl N2 O Ru'
_chemical_formula_weight 443.92
_space_group_IT_number 14
_space_group_name_Hall '-P 2ybc'
_space_group_name_H-M_alt 'P 1 21/c 1'
_symmetry_cell_setting monoclinic
_symmetry_space_group_name_Hall '-P 2ybc'
_symmetry_space_group_name_H-M 'P 1 21/c 1'
_atom_sites_solution_hydrogens geom
_atom_sites_solution_primary direct
_atom_sites_solution_secondary difmap
_audit_creation_method SHELXL-97
_audit_update_record
;
2019-04-30 deposited with the CCDC.    2019-05-28 downloaded from the CCDC.
;
_cell_angle_alpha 90.00
_cell_angle_beta 102.037(4)
_cell_angle_gamma 90.00
_cell_formula_units_Z 4
_cell_length_a 16.350(4)
_cell_length_b 7.9427(17)
_cell_length_c 14.551(3)
_cell_measurement_reflns_used 972
_cell_measurement_temperature 150(2)
_cell_measurement_theta_max 23.417
_cell_measurement_theta_min 2.548
_cell_volume 1848.1(7)
_computing_cell_refinement 'Bruker SMART'
_computing_data_collection 'Bruker SMART'
_computing_data_reduction 'Bruker SHELXTL'
_computing_molecular_graphics 'Bruker SHELXTL'
_computing_publication_material 'Bruker SHELXTL'
_computing_structure_refinement 'SHELXL-97 (Sheldrick, 1997)'
_computing_structure_solution 'SHELXS-97 (Sheldrick, 1990)'
_diffrn_ambient_temperature 150(2)
_diffrn_measured_fraction_theta_full 0.999
_diffrn_measured_fraction_theta_max 0.999
_diffrn_measurement_device_type 'Bruker Apex 2000 CCD area detector'
_diffrn_measurement_method 'phi and omega scans'
_diffrn_radiation_monochromator graphite
_diffrn_radiation_source 'fine-focus sealed tube'
_diffrn_radiation_type MoK\a
_diffrn_radiation_wavelength 0.71073
_diffrn_reflns_av_R_equivalents 0.0927
_diffrn_reflns_av_sigmaI/netI 0.0889
_diffrn_reflns_limit_h_max 20
_diffrn_reflns_limit_h_min -20
_diffrn_reflns_limit_k_max 10
_diffrn_reflns_limit_k_min -10
_diffrn_reflns_limit_l_max 18
_diffrn_reflns_limit_l_min -18
_diffrn_reflns_number 15098
_diffrn_reflns_theta_full 27.00
_diffrn_reflns_theta_max 27.00
_diffrn_reflns_theta_min 2.55
_exptl_absorpt_coefficient_mu 1.003
_exptl_absorpt_correction_T_max 0.831
_exptl_absorpt_correction_T_min 0.718
_exptl_absorpt_correction_type empirical
_exptl_absorpt_process_details
;
absorption correction based on 5423 reflections(SADABS);Rint 0.0857 before
correction and 0.0491 after.
;
_exptl_crystal_colour orange
_exptl_crystal_density_diffrn 1.595
_exptl_crystal_density_method 'not measured'
_exptl_crystal_description plate
_exptl_crystal_F_000 904
_exptl_crystal_size_max 0.26
_exptl_crystal_size_mid 0.10
_exptl_crystal_size_min 0.05
_refine_diff_density_max 0.594
_refine_diff_density_min -0.881
_refine_diff_density_rms 0.131
_refine_ls_extinction_method none
_refine_ls_goodness_of_fit_ref 0.900
_refine_ls_hydrogen_treatment constr
_refine_ls_matrix_type full
_refine_ls_number_parameters 230
_refine_ls_number_reflns 4026
_refine_ls_number_restraints 0
_refine_ls_restrained_S_all 0.900
_refine_ls_R_factor_all 0.0607
_refine_ls_R_factor_gt 0.0427
_refine_ls_shift/su_max 0.001
_refine_ls_shift/su_mean 0.000
_refine_ls_structure_factor_coef Fsqd
_refine_ls_weighting_details 'calc w=1/[\s^2^(Fo^2^)+(0.0224P)^2^+0.0000P] where P=(Fo^2^+2Fc^2^)/3'
_refine_ls_weighting_scheme calc
_refine_ls_wR_factor_gt 0.0748
_refine_ls_wR_factor_ref 0.0798
_reflns_number_gt 3038
_reflns_number_total 4026
_reflns_threshold_expression >2sigma(I)
_cod_data_source_file c9fd00063a4.cif
_cod_data_source_block 14036
_cod_depositor_comments
;
The following automatic conversions were performed:

'_symmetry_cell_setting' value 'Monoclinic' changed to 'monoclinic'
according to
/home/data/users/saulius/crontab/automatic-downloads/rss-feeds/RSC/lib/dictionaries/cif_core.dic
dictionary named 'cif_core.dic' version 2.4.2 from 2011-04-26.

Automatic conversion script
Id: cif_fix_values 4973 2017-02-22 13:04:09Z antanas 
;
_cod_original_sg_symbol_H-M P2(1)/c
_cod_database_code 1551195

loop_
_symmetry_equiv_pos_as_xyz
'x, y, z'
'-x, y+1/2, -z+1/2'
'-x, -y, -z'
'x, -y-1/2, z-1/2'

loop_
_atom_site_label
_atom_site_type_symbol
_atom_site_fract_x
_atom_site_fract_y
_atom_site_fract_z
_atom_site_U_iso_or_equiv
_atom_site_adp_type
_atom_site_occupancy
_atom_site_symmetry_multiplicity
_atom_site_calc_flag
_atom_site_refinement_flags
Ru1 Ru 0.202406(18) 0.45228(4) 0.42307(2) 0.01702(9) Uani 1 1 d .
Cl1 Cl 0.15904(6) 0.74115(11) 0.43522(7) 0.0248(2) Uani 1 1 d .
O1 O 0.48954(15) 0.6978(3) 0.33470(17) 0.0248(6) Uani 1 1 d .
N1 N 0.12521(18) 0.4544(4) 0.2913(2) 0.0211(7) Uani 1 1 d .
N2 N 0.15660(18) 0.5276(4) 0.2215(2) 0.0188(7) Uani 1 1 d .
C1 C 0.0460(2) 0.4150(5) 0.2517(3) 0.0241(9) Uani 1 1 d .
H1 H 0.0078 0.3626 0.2838 0.029 Uiso 1 1 calc R
C2 C 0.0271(2) 0.4609(5) 0.1575(3) 0.0237(9) Uani 1 1 d .
H2 H -0.0243 0.4452 0.1140 0.028 Uiso 1 1 calc R
C3 C 0.0986(2) 0.5338(5) 0.1408(3) 0.0219(8) Uani 1 1 d .
H3 H 0.1059 0.5802 0.0829 0.026 Uiso 1 1 calc R
C4 C 0.2426(2) 0.5744(4) 0.2463(3) 0.0192(8) Uani 1 1 d .
C5 C 0.2830(2) 0.6381(5) 0.1801(3) 0.0212(8) Uani 1 1 d .
H5 H 0.2543 0.6510 0.1166 0.025 Uiso 1 1 calc R
C6 C 0.3665(2) 0.6830(4) 0.2078(2) 0.0209(8) Uani 1 1 d .
H6 H 0.3957 0.7292 0.1637 0.025 Uiso 1 1 calc R
C7 C 0.4065(2) 0.6600(4) 0.3000(3) 0.0194(8) Uani 1 1 d .
C8 C 0.3641(2) 0.5924(4) 0.3653(3) 0.0186(8) Uani 1 1 d .
H8 H 0.3932 0.5767 0.4284 0.022 Uiso 1 1 calc R
C9 C 0.2799(2) 0.5475(4) 0.3400(2) 0.0178(8) Uani 1 1 d .
C10 C 0.2460(2) 0.4310(5) 0.5747(2) 0.0228(9) Uani 1 1 d .
H10 H 0.2644 0.5349 0.6122 0.027 Uiso 1 1 calc R
C11 C 0.3027(2) 0.3486(5) 0.5299(2) 0.0207(8) Uani 1 1 d .
H11 H 0.3603 0.3958 0.5364 0.025 Uiso 1 1 calc R
C12 C 0.2752(2) 0.2227(4) 0.4605(2) 0.0186(8) Uani 1 1 d .
C13 C 0.1885(2) 0.1839(5) 0.4402(3) 0.0220(9) Uani 1 1 d .
H13 H 0.1650 0.1136 0.3839 0.026 Uiso 1 1 calc R
C14 C 0.1327(2) 0.2594(5) 0.4918(3) 0.0230(9) Uani 1 1 d .
H14 H 0.0712 0.2464 0.4673 0.028 Uiso 1 1 calc R
C15 C 0.1599(2) 0.3824(5) 0.5586(3) 0.0231(9) Uani 1 1 d .
C16 C 0.3371(2) 0.1380(5) 0.4128(3) 0.0224(9) Uani 1 1 d .
H16 H 0.3807 0.2228 0.4064 0.027 Uiso 1 1 calc R
C17 C 0.1009(3) 0.4700(5) 0.6088(3) 0.0331(10) Uani 1 1 d .
H17A H 0.0434 0.4358 0.5814 0.050 Uiso 1 1 calc R
H17B H 0.1063 0.5921 0.6023 0.050 Uiso 1 1 calc R
H17C H 0.1144 0.4396 0.6755 0.050 Uiso 1 1 calc R
C18 C 0.2985(2) 0.0732(5) 0.3147(3) 0.0303(10) Uani 1 1 d .
H18A H 0.2591 -0.0178 0.3194 0.045 Uiso 1 1 calc R
H18B H 0.3428 0.0306 0.2847 0.045 Uiso 1 1 calc R
H18C H 0.2688 0.1652 0.2769 0.045 Uiso 1 1 calc R
C19 C 0.3800(2) -0.0040(5) 0.4746(3) 0.0292(10) Uani 1 1 d .
H19A H 0.4040 0.0399 0.5373 0.044 Uiso 1 1 calc R
H19B H 0.4247 -0.0515 0.4468 0.044 Uiso 1 1 calc R
H19C H 0.3391 -0.0920 0.4794 0.044 Uiso 1 1 calc R
C20 C 0.5320(2) 0.7833(5) 0.2722(3) 0.0329(10) Uani 1 1 d .
H20A H 0.5363 0.7088 0.2197 0.049 Uiso 1 1 calc R
H20B H 0.5882 0.8150 0.3059 0.049 Uiso 1 1 calc R
H20C H 0.5007 0.8848 0.2480 0.049 Uiso 1 1 calc R

loop_
_atom_site_aniso_label
_atom_site_aniso_U_11
_atom_site_aniso_U_22
_atom_site_aniso_U_33
_atom_site_aniso_U_23
_atom_site_aniso_U_13
_atom_site_aniso_U_12
Ru1 0.01887(16) 0.01616(16) 0.01725(16) -0.00006(14) 0.00659(12) -0.00043(13)
Cl1 0.0297(5) 0.0190(5) 0.0265(5) 0.0002(4) 0.0073(4) 0.0044(4)
O1 0.0183(13) 0.0297(16) 0.0282(15) 0.0031(12) 0.0084(12) -0.0053(12)
N1 0.0224(17) 0.0187(17) 0.0237(17) 0.0001(15) 0.0079(14) -0.0022(14)
N2 0.0203(16) 0.0184(17) 0.0184(16) -0.0002(14) 0.0054(13) 0.0004(13)
C1 0.020(2) 0.024(2) 0.030(2) -0.0042(17) 0.0086(17) -0.0015(16)
C2 0.0181(19) 0.025(2) 0.025(2) -0.0045(19) -0.0018(16) 0.0027(17)
C3 0.024(2) 0.021(2) 0.020(2) 0.0018(17) 0.0018(16) 0.0010(17)
C4 0.0188(19) 0.015(2) 0.024(2) -0.0021(16) 0.0049(16) 0.0017(15)
C5 0.025(2) 0.019(2) 0.020(2) 0.0030(17) 0.0064(16) 0.0029(17)
C6 0.028(2) 0.017(2) 0.021(2) 0.0018(16) 0.0132(17) -0.0003(17)
C7 0.0184(19) 0.0139(19) 0.028(2) -0.0026(17) 0.0097(16) 0.0002(16)
C8 0.0201(19) 0.016(2) 0.020(2) -0.0008(15) 0.0051(16) 0.0029(15)
C9 0.0214(19) 0.0138(18) 0.0196(19) 0.0005(16) 0.0075(16) 0.0027(16)
C10 0.033(2) 0.017(2) 0.017(2) 0.0011(16) 0.0052(17) 0.0012(17)
C11 0.023(2) 0.021(2) 0.018(2) 0.0050(17) 0.0035(16) -0.0006(17)
C12 0.025(2) 0.016(2) 0.0159(19) 0.0032(15) 0.0067(16) 0.0031(16)
C13 0.031(2) 0.015(2) 0.021(2) 0.0030(16) 0.0074(17) -0.0020(17)
C14 0.021(2) 0.024(2) 0.026(2) 0.0097(18) 0.0080(17) -0.0012(17)
C15 0.031(2) 0.022(2) 0.019(2) 0.0078(17) 0.0126(17) 0.0033(18)
C16 0.025(2) 0.018(2) 0.027(2) -0.0023(17) 0.0103(17) -0.0003(17)
C17 0.037(2) 0.037(3) 0.030(2) 0.004(2) 0.017(2) 0.006(2)
C18 0.039(2) 0.030(2) 0.024(2) -0.0017(19) 0.0116(19) 0.007(2)
C19 0.031(2) 0.026(2) 0.032(2) -0.0047(18) 0.0088(19) 0.0064(18)
C20 0.023(2) 0.035(3) 0.043(3) 0.009(2) 0.012(2) -0.0084(19)

loop_
_atom_type_symbol
_atom_type_description
_atom_type_scat_dispersion_real
_atom_type_scat_dispersion_imag
_atom_type_scat_source
C C 0.0033 0.0016 'International Tables Vol C Tables 4.2.6.8 and 6.1.1.4'
H H 0.0000 0.0000 'International Tables Vol C Tables 4.2.6.8 and 6.1.1.4'
N N 0.0061 0.0033 'International Tables Vol C Tables 4.2.6.8 and 6.1.1.4'
O O 0.0106 0.0060 'International Tables Vol C Tables 4.2.6.8 and 6.1.1.4'
Cl Cl 0.1484 0.1585 'International Tables Vol C Tables 4.2.6.8 and 6.1.1.4'
Ru Ru -1.2594 0.8363 'International Tables Vol C Tables 4.2.6.8 and 6.1.1.4'

loop_
_geom_angle_atom_site_label_1
_geom_angle_atom_site_label_2
_geom_angle_atom_site_label_3
_geom_angle
N1 Ru1 C9 77.56(13)
N1 Ru1 C13 93.24(13)
C9 Ru1 C13 121.29(13)
N1 Ru1 C11 153.09(13)
C9 Ru1 C11 95.37(14)
C13 Ru1 C11 68.03(14)
N1 Ru1 C10 161.58(13)
C9 Ru1 C10 120.60(14)
C13 Ru1 C10 80.04(14)
C11 Ru1 C10 37.58(13)
N1 Ru1 C12 115.76(13)
C9 Ru1 C12 94.74(13)
C13 Ru1 C12 38.14(12)
C11 Ru1 C12 38.19(13)
C10 Ru1 C12 68.67(13)
N1 Ru1 C14 98.59(13)
C9 Ru1 C14 158.76(14)
C13 Ru1 C14 37.57(13)
C11 Ru1 C14 78.57(13)
C10 Ru1 C14 65.72(14)
C12 Ru1 C14 67.84(13)
N1 Ru1 C15 124.42(13)
C9 Ru1 C15 157.53(14)
C13 Ru1 C15 66.69(13)
C11 Ru1 C15 67.14(13)
C10 Ru1 C15 37.23(13)
C12 Ru1 C15 80.21(13)
C14 Ru1 C15 35.40(13)
N1 Ru1 Cl1 85.89(9)
C9 Ru1 Cl1 85.45(10)
C13 Ru1 Cl1 152.46(10)
C11 Ru1 Cl1 119.76(10)
C10 Ru1 Cl1 92.21(10)
C12 Ru1 Cl1 157.93(10)
C14 Ru1 Cl1 115.32(10)
C15 Ru1 Cl1 91.20(10)
C7 O1 C20 116.3(3)
C1 N1 N2 105.1(3)
C1 N1 Ru1 138.2(3)
N2 N1 Ru1 116.4(2)
C3 N2 N1 111.1(3)
C3 N2 C4 133.6(3)
N1 N2 C4 115.3(3)
N1 C1 C2 110.9(3)
N1 C1 H1 124.5
C2 C1 H1 124.5
C3 C2 C1 105.3(3)
C3 C2 H2 127.3
C1 C2 H2 127.3
N2 C3 C2 107.5(3)
N2 C3 H3 126.2
C2 C3 H3 126.2
C5 C4 C9 124.6(3)
C5 C4 N2 120.7(3)
C9 C4 N2 114.7(3)
C4 C5 C6 118.6(3)
C4 C5 H5 120.7
C6 C5 H5 120.7
C7 C6 C5 119.2(3)
C7 C6 H6 120.4
C5 C6 H6 120.4
C6 C7 O1 123.9(3)
C6 C7 C8 120.9(3)
O1 C7 C8 115.2(3)
C7 C8 C9 121.4(3)
C7 C8 H8 119.3
C9 C8 H8 119.3
C4 C9 C8 115.3(3)
C4 C9 Ru1 115.6(3)
C8 C9 Ru1 129.1(3)
C11 C10 C15 121.4(3)
C11 C10 Ru1 70.9(2)
C15 C10 Ru1 75.7(2)
C11 C10 H10 119.1
C15 C10 H10 119.1
Ru1 C10 H10 119.1
C10 C11 C12 121.1(3)
C10 C11 Ru1 71.5(2)
C12 C11 Ru1 71.4(2)
C10 C11 H11 118.8
C12 C11 H11 118.8
Ru1 C11 H11 118.8
C13 C12 C11 117.0(3)
C13 C12 C16 123.1(3)
C11 C12 C16 120.0(3)
C13 C12 Ru1 70.2(2)
C11 C12 Ru1 70.5(2)
C16 C12 Ru1 130.1(2)
C12 C13 C14 121.2(3)
C12 C13 Ru1 71.7(2)
C14 C13 Ru1 75.0(2)
C12 C13 H13 119.2
C14 C13 H13 119.2
Ru1 C13 H13 119.2
C15 C14 C13 121.3(3)
C15 C14 Ru1 73.5(2)
C13 C14 Ru1 67.5(2)
C15 C14 H14 118.3
C13 C14 H14 118.3
Ru1 C14 H14 118.3
C14 C15 C10 117.8(3)
C14 C15 C17 121.7(4)
C10 C15 C17 120.4(4)
C14 C15 Ru1 71.1(2)
C10 C15 Ru1 67.1(2)
C17 C15 Ru1 130.4(3)
C12 C16 C19 109.4(3)
C12 C16 C18 113.4(3)
C19 C16 C18 110.7(3)
C12 C16 H16 107.7
C19 C16 H16 107.7
C18 C16 H16 107.7
C15 C17 H17A 109.5
C15 C17 H17B 109.5
H17A C17 H17B 109.5
C15 C17 H17C 109.5
H17A C17 H17C 109.5
H17B C17 H17C 109.5
C16 C18 H18A 109.5
C16 C18 H18B 109.5
H18A C18 H18B 109.5
C16 C18 H18C 109.5
H18A C18 H18C 109.5
H18B C18 H18C 109.5
C16 C19 H19A 109.5
C16 C19 H19B 109.5
H19A C19 H19B 109.5
C16 C19 H19C 109.5
H19A C19 H19C 109.5
H19B C19 H19C 109.5
O1 C20 H20A 109.5
O1 C20 H20B 109.5
H20A C20 H20B 109.5
O1 C20 H20C 109.5
H20A C20 H20C 109.5
H20B C20 H20C 109.5

loop_
_geom_bond_atom_site_label_1
_geom_bond_atom_site_label_2
_geom_bond_distance
Ru1 N1 2.064(3)
Ru1 C9 2.069(3)
Ru1 C13 2.164(4)
Ru1 C11 2.172(3)
Ru1 C10 2.179(4)
Ru1 C12 2.184(3)
Ru1 C14 2.262(3)
Ru1 C15 2.292(3)
Ru1 Cl1 2.4188(11)
O1 C7 1.380(4)
O1 C20 1.427(4)
N1 C1 1.340(4)
N1 N2 1.360(4)
N2 C3 1.347(4)
N2 C4 1.426(4)
C1 C2 1.390(5)
C1 H1 0.9500
C2 C3 1.370(5)
C2 H2 0.9500
C3 H3 0.9500
C4 C5 1.374(5)
C4 C9 1.388(5)
C5 C6 1.387(5)
C5 H5 0.9500
C6 C7 1.377(5)
C6 H6 0.9500
C7 C8 1.394(5)
C8 C9 1.395(5)
C8 H8 0.9500
C10 C11 1.402(5)
C10 C15 1.431(5)
C10 H10 1.0000
C11 C12 1.425(5)
C11 H11 1.0000
C12 C13 1.421(5)
C12 C16 1.501(5)
C13 C14 1.428(5)
C13 H13 1.0000
C14 C15 1.385(5)
C14 H14 1.0000
C15 C17 1.498(5)
C16 C19 1.520(5)
C16 C18 1.524(5)
C16 H16 1.0000
C17 H17A 0.9800
C17 H17B 0.9800
C17 H17C 0.9800
C18 H18A 0.9800
C18 H18B 0.9800
C18 H18C 0.9800
C19 H19A 0.9800
C19 H19B 0.9800
C19 H19C 0.9800
C20 H20A 0.9800
C20 H20B 0.9800
C20 H20C 0.9800

loop_
_geom_torsion_atom_site_label_1
_geom_torsion_atom_site_label_2
_geom_torsion_atom_site_label_3
_geom_torsion_atom_site_label_4
_geom_torsion
C9 Ru1 N1 C1 -179.2(4)
C13 Ru1 N1 C1 59.4(4)
C11 Ru1 N1 C1 103.7(4)
C10 Ru1 N1 C1 -8.3(7)
C12 Ru1 N1 C1 91.5(4)
C14 Ru1 N1 C1 22.0(4)
C15 Ru1 N1 C1 -4.4(4)
Cl1 Ru1 N1 C1 -93.0(4)
C9 Ru1 N1 N2 -6.3(2)
C13 Ru1 N1 N2 -127.7(2)
C11 Ru1 N1 N2 -83.4(4)
C10 Ru1 N1 N2 164.5(4)
C12 Ru1 N1 N2 -95.6(3)
C14 Ru1 N1 N2 -165.1(2)
C15 Ru1 N1 N2 168.5(2)
Cl1 Ru1 N1 N2 79.9(2)
C1 N1 N2 C3 0.1(4)
Ru1 N1 N2 C3 -175.0(2)
C1 N1 N2 C4 -177.4(3)
Ru1 N1 N2 C4 7.5(4)
N2 N1 C1 C2 0.5(4)
Ru1 N1 C1 C2 174.0(3)
N1 C1 C2 C3 -0.9(4)
N1 N2 C3 C2 -0.7(4)
C4 N2 C3 C2 176.2(3)
C1 C2 C3 N2 1.0(4)
C3 N2 C4 C5 -1.5(6)
N1 N2 C4 C5 175.2(3)
C3 N2 C4 C9 179.4(4)
N1 N2 C4 C9 -3.8(4)
C9 C4 C5 C6 -1.6(6)
N2 C4 C5 C6 179.5(3)
C4 C5 C6 C7 1.1(5)
C5 C6 C7 O1 178.9(3)
C5 C6 C7 C8 0.0(5)
C20 O1 C7 C6 7.4(5)
C20 O1 C7 C8 -173.6(3)
C6 C7 C8 C9 -0.6(5)
O1 C7 C8 C9 -179.7(3)
C5 C4 C9 C8 0.9(5)
N2 C4 C9 C8 179.9(3)
C5 C4 C9 Ru1 179.4(3)
N2 C4 C9 Ru1 -1.6(4)
C7 C8 C9 C4 0.2(5)
C7 C8 C9 Ru1 -178.0(3)
N1 Ru1 C9 C4 4.2(3)
C13 Ru1 C9 C4 90.4(3)
C11 Ru1 C9 C4 157.9(3)
C10 Ru1 C9 C4 -172.5(2)
C12 Ru1 C9 C4 119.5(3)
C14 Ru1 C9 C4 85.8(5)
C15 Ru1 C9 C4 -164.7(3)
Cl1 Ru1 C9 C4 -82.6(3)
N1 Ru1 C9 C8 -177.6(3)
C13 Ru1 C9 C8 -91.4(3)
C11 Ru1 C9 C8 -23.9(3)
C10 Ru1 C9 C8 5.8(4)
C12 Ru1 C9 C8 -62.2(3)
C14 Ru1 C9 C8 -95.9(5)
C15 Ru1 C9 C8 13.6(6)
Cl1 Ru1 C9 C8 95.6(3)
N1 Ru1 C10 C11 136.5(4)
C9 Ru1 C10 C11 -53.8(3)
C13 Ru1 C10 C11 66.8(2)
C12 Ru1 C10 C11 28.8(2)
C14 Ru1 C10 C11 103.3(2)
C15 Ru1 C10 C11 131.1(3)
Cl1 Ru1 C10 C11 -139.8(2)
N1 Ru1 C10 C15 5.4(5)
C9 Ru1 C10 C15 175.1(2)
C13 Ru1 C10 C15 -64.3(2)
C11 Ru1 C10 C15 -131.1(3)
C12 Ru1 C10 C15 -102.3(2)
C14 Ru1 C10 C15 -27.8(2)
Cl1 Ru1 C10 C15 89.1(2)
C15 C10 C11 C12 5.4(5)
Ru1 C10 C11 C12 -53.5(3)
C15 C10 C11 Ru1 58.8(3)
N1 Ru1 C11 C10 -151.3(3)
C9 Ru1 C11 C10 135.7(2)
C13 Ru1 C11 C10 -102.6(2)
C12 Ru1 C11 C10 -133.4(3)
C14 Ru1 C11 C10 -64.8(2)
C15 Ru1 C11 C10 -29.7(2)
Cl1 Ru1 C11 C10 47.9(2)
N1 Ru1 C11 C12 -17.9(4)
C9 Ru1 C11 C12 -90.8(2)
C13 Ru1 C11 C12 30.8(2)
C10 Ru1 C11 C12 133.4(3)
C14 Ru1 C11 C12 68.6(2)
C15 Ru1 C11 C12 103.8(2)
Cl1 Ru1 C11 C12 -178.66(16)
C10 C11 C12 C13 -0.7(5)
Ru1 C11 C12 C13 -54.2(3)
C10 C11 C12 C16 179.2(3)
Ru1 C11 C12 C16 125.7(3)
C10 C11 C12 Ru1 53.5(3)
N1 Ru1 C12 C13 -59.1(2)
C9 Ru1 C12 C13 -137.6(2)
C11 Ru1 C12 C13 129.8(3)
C10 Ru1 C12 C13 101.4(2)
C14 Ru1 C12 C13 29.9(2)
C15 Ru1 C12 C13 64.5(2)
Cl1 Ru1 C12 C13 132.8(2)
N1 Ru1 C12 C11 171.12(19)
C9 Ru1 C12 C11 92.7(2)
C13 Ru1 C12 C11 -129.8(3)
C10 Ru1 C12 C11 -28.4(2)
C14 Ru1 C12 C11 -99.9(2)
C15 Ru1 C12 C11 -65.3(2)
Cl1 Ru1 C12 C11 3.1(4)
N1 Ru1 C12 C16 57.9(4)
C9 Ru1 C12 C16 -20.5(3)
C13 Ru1 C12 C16 117.1(4)
C11 Ru1 C12 C16 -113.2(4)
C10 Ru1 C12 C16 -141.6(4)
C14 Ru1 C12 C16 146.9(4)
C15 Ru1 C12 C16 -178.5(4)
Cl1 Ru1 C12 C16 -110.1(3)
C11 C12 C13 C14 -4.3(5)
C16 C12 C13 C14 175.8(3)
Ru1 C12 C13 C14 -58.7(3)
C11 C12 C13 Ru1 54.4(3)
C16 C12 C13 Ru1 -125.6(3)
N1 Ru1 C13 C12 129.3(2)
C9 Ru1 C13 C12 51.9(3)
C11 Ru1 C13 C12 -30.8(2)
C10 Ru1 C13 C12 -68.0(2)
C14 Ru1 C13 C12 -130.8(3)
C15 Ru1 C13 C12 -104.4(2)
Cl1 Ru1 C13 C12 -143.4(2)
N1 Ru1 C13 C14 -99.9(2)
C9 Ru1 C13 C14 -177.3(2)
C11 Ru1 C13 C14 100.0(2)
C10 Ru1 C13 C14 62.8(2)
C12 Ru1 C13 C14 130.8(3)
C15 Ru1 C13 C14 26.4(2)
Cl1 Ru1 C13 C14 -12.6(4)
C12 C13 C14 C15 4.8(5)
Ru1 C13 C14 C15 -52.3(3)
C12 C13 C14 Ru1 57.1(3)
N1 Ru1 C14 C15 -140.7(2)
C9 Ru1 C14 C15 141.5(4)
C13 Ru1 C14 C15 135.1(3)
C11 Ru1 C14 C15 66.4(2)
C10 Ru1 C14 C15 29.2(2)
C12 Ru1 C14 C15 104.9(2)
Cl1 Ru1 C14 C15 -51.2(2)
N1 Ru1 C14 C13 84.1(2)
C9 Ru1 C14 C13 6.4(5)
C11 Ru1 C14 C13 -68.7(2)
C10 Ru1 C14 C13 -106.0(2)
C12 Ru1 C14 C13 -30.3(2)
C15 Ru1 C14 C13 -135.1(3)
Cl1 Ru1 C14 C13 173.61(18)
C13 C14 C15 C10 -0.2(5)
Ru1 C14 C15 C10 -49.9(3)
C13 C14 C15 C17 176.1(3)
Ru1 C14 C15 C17 126.5(3)
C13 C14 C15 Ru1 49.6(3)
C11 C10 C15 C14 -4.8(5)
Ru1 C10 C15 C14 51.7(3)
C11 C10 C15 C17 178.8(3)
Ru1 C10 C15 C17 -124.6(3)
C11 C10 C15 Ru1 -56.6(3)
N1 Ru1 C15 C14 49.3(3)
C9 Ru1 C15 C14 -143.9(3)
C13 Ru1 C15 C14 -27.9(2)
C11 Ru1 C15 C14 -102.8(2)
C10 Ru1 C15 C14 -132.8(3)
C12 Ru1 C15 C14 -65.3(2)
Cl1 Ru1 C15 C14 135.2(2)
N1 Ru1 C15 C10 -177.9(2)
C9 Ru1 C15 C10 -11.1(5)
C13 Ru1 C15 C10 104.8(2)
C11 Ru1 C15 C10 29.9(2)
C12 Ru1 C15 C10 67.5(2)
C14 Ru1 C15 C10 132.8(3)
Cl1 Ru1 C15 C10 -92.1(2)
N1 Ru1 C15 C17 -66.7(4)
C9 Ru1 C15 C17 100.1(5)
C13 Ru1 C15 C17 -143.9(4)
C11 Ru1 C15 C17 141.2(4)
C10 Ru1 C15 C17 111.3(5)
C12 Ru1 C15 C17 178.7(4)
C14 Ru1 C15 C17 -116.0(5)
Cl1 Ru1 C15 C17 19.2(4)
C13 C12 C16 C19 -97.2(4)
C11 C12 C16 C19 82.8(4)
Ru1 C12 C16 C19 171.7(3)
C13 C12 C16 C18 26.9(5)
C11 C12 C16 C18 -153.1(3)
Ru1 C12 C16 C18 -64.2(4)
